data_7062868
loop_
_publ_author_name
'Enamullah, Mohammed'
'Mim, Afsana'
'Haque, Imdadul'
'Sidhu, Baldeep K.'
'Kacperkiewicz, Amelia'
'Herbert, David E.'

_publ_section_title
;
 Polymorphism, mesomorphism and anti-oxidant character of homoleptic
 bis[(E)-2-(1-((o-ethylphenyl)imino)ethyl)phenolato-\k2-N,O]Ni/Cu(ii)
 complexes
;
_journal_issue 47
_journal_name_full 'New Journal of Chemistry'
_journal_page_first 21804
_journal_page_last 21814
_journal_paper_doi 10.1039/D3NJ04915A
_journal_volume 47
_journal_year 2023
_chemical_formula_moiety 'C32 H32 Cu N2 O2'
_chemical_formula_sum 'C32 H32 Cu N2 O2'
_chemical_formula_weight 540.13
_space_group_crystal_system monoclinic
_space_group_IT_number 14
_space_group_name_Hall '-P 2yn'
_space_group_name_H-M_alt 'P 1 21/n 1'
_atom_sites_solution_hydrogens geom
_atom_sites_solution_primary dual
_audit_creation_date 2023-03-08
_audit_creation_method
;
Olex2 1.5
(compiled 2023.02.24 svn.rf166f9f3 for OlexSys, GUI svn.r6725)
;
_audit_update_record
;
2023-04-28 deposited with the CCDC.	2023-11-09 downloaded from the CCDC.
;
_cell_angle_alpha 90
_cell_angle_beta 106.914(17)
_cell_angle_gamma 90
_cell_formula_units_Z 2
_cell_length_a 12.510(4)
_cell_length_b 7.952(3)
_cell_length_c 13.693(4)
_cell_measurement_reflns_used 4262
_cell_measurement_temperature 295.00
_cell_measurement_theta_max 24.65
_cell_measurement_theta_min 2.57
_cell_volume 1303.2(8)
_computing_cell_refinement 'SAINT V8.40B (?, 2016)'
_computing_data_reduction 'SAINT V8.40B (?, 2016)'
_computing_molecular_graphics 'Olex2 1.5 (Dolomanov et al., 2009)'
_computing_publication_material 'Olex2 1.5 (Dolomanov et al., 2009)'
_computing_structure_refinement 'SHELXL 2018/3 (Sheldrick, 2015)'
_computing_structure_solution 'SHELXT 2018/2 (Sheldrick, 2018)'
_diffrn_ambient_temperature 295.00
_diffrn_measured_fraction_theta_full 0.966
_diffrn_measured_fraction_theta_max 0.968
_diffrn_measurement_device_type 'Bruker APEX-II CCD'
_diffrn_measurement_method '\f and \w scans'
_diffrn_radiation_type MoK\a
_diffrn_radiation_wavelength 0.71073
_diffrn_reflns_av_R_equivalents 0.0359
_diffrn_reflns_av_unetI/netI 0.0177
_diffrn_reflns_Laue_measured_fraction_full 0.966
_diffrn_reflns_Laue_measured_fraction_max 0.968
_diffrn_reflns_limit_h_max 15
_diffrn_reflns_limit_h_min -15
_diffrn_reflns_limit_k_max 9
_diffrn_reflns_limit_k_min -9
_diffrn_reflns_limit_l_max 17
_diffrn_reflns_limit_l_min -17
_diffrn_reflns_number 23455
_diffrn_reflns_point_group_measured_fraction_full 0.966
_diffrn_reflns_point_group_measured_fraction_max 0.968
_diffrn_reflns_theta_full 25.242
_diffrn_reflns_theta_max 26.360
_diffrn_reflns_theta_min 3.664
_diffrn_source_current 0.0
_diffrn_source_power 0.0
_diffrn_source_voltage 0.0
_diffrn_standards_number 0
_exptl_absorpt_coefficient_mu 0.870
_exptl_absorpt_correction_T_max 0.7454
_exptl_absorpt_correction_T_min 0.4111
_exptl_absorpt_correction_type multi-scan
_exptl_absorpt_process_details
;
SADABS-2016/2 (Bruker,2016/2) was used for absorption correction.
wR2(int) was 0.1535 before and 0.0635 after correction.
The Ratio of minimum to maximum transmission is 0.5515.
The \l/2 correction factor is Not present.
;
_exptl_crystal_colour brown
_exptl_crystal_colour_primary brown
_exptl_crystal_density_diffrn 1.376
_exptl_crystal_description block
_exptl_crystal_F_000 566
_exptl_crystal_size_max 0.792
_exptl_crystal_size_mid 0.603
_exptl_crystal_size_min 0.468
_refine_diff_density_max 0.284
_refine_diff_density_min -0.213
_refine_diff_density_rms 0.049
_refine_ls_extinction_method none
_refine_ls_goodness_of_fit_ref 1.160
_refine_ls_hydrogen_treatment constr
_refine_ls_matrix_type full
_refine_ls_number_parameters 171
_refine_ls_number_reflns 2575
_refine_ls_number_restraints 0
_refine_ls_restrained_S_all 1.160
_refine_ls_R_factor_all 0.0394
_refine_ls_R_factor_gt 0.0367
_refine_ls_shift/su_max 0.000
_refine_ls_shift/su_mean 0.000
_refine_ls_structure_factor_coef Fsqd
_refine_ls_weighting_details 'w=1/[\s^2^(Fo^2^)+(0.0175P)^2^+1.1654P] where P=(Fo^2^+2Fc^2^)/3'
_refine_ls_weighting_scheme calc
_refine_ls_wR_factor_gt 0.0852
_refine_ls_wR_factor_ref 0.0873
_reflns_Friedel_coverage 0.000
_reflns_number_gt 2419
_reflns_number_total 2575
_reflns_threshold_expression 'I > 2\s(I)'
_cod_data_source_file d3nj04915a2.cif
_cod_data_source_block ena009
_cod_depositor_comments 'Adding full bibliography for 7062867--7062869.cif.'
_cod_original_cell_volume 1303.3(7)
_cod_database_code 7062868
_shelx_shelxl_version_number 2018/3
_shelx_space_group_comment
;
The symmetry employed for this shelxl refinement is uniquely defined
by the following loop, which should always be used as a source of
symmetry information in preference to the above space-group names.
They are only intended as comments.
;
_shelx_estimated_absorpt_t_max 0.686
_shelx_estimated_absorpt_t_min 0.546
_olex2_refinement_description
;
1. Fixed Uiso
 At 1.2 times of:
  All C(H) groups, All C(H,H) groups
 At 1.5 times of:
  All C(H,H,H) groups
2.a Secondary CH2 refined with riding coordinates:
 C15(H15A,H15B)
2.b Aromatic/amide H refined with riding coordinates:
 C5(H5), C2(H2), C4(H4), C3(H3), C10(H10), C13(H13), C11(H11), C12(H12)
2.c Idealised Me refined as rotating group:
 C8(H8A,H8B,H8C), C16(H16A,H16B,H16C)
;
_olex2_submission_special_instructions 'No special instructions were received'

loop_
_space_group_symop_operation_xyz
'x, y, z'
'-x+1/2, y+1/2, -z+1/2'
'-x, -y, -z'
'x-1/2, -y-1/2, z-1/2'

loop_
_atom_site_label
_atom_site_type_symbol
_atom_site_fract_x
_atom_site_fract_y
_atom_site_fract_z
_atom_site_U_iso_or_equiv
_atom_site_adp_type
_atom_site_occupancy
_atom_site_site_symmetry_order
_atom_site_calc_flag
_atom_site_refinement_flags_posn
_atom_site_refinement_flags_adp
_atom_site_refinement_flags_occupancy
_atom_site_disorder_assembly
_atom_site_disorder_group
Cu1 Cu 0.500000 0.500000 0.500000 0.03013(13) Uani 1 2 d S . P . .
O1 O 0.61717(12) 0.3672(2) 0.48368(12) 0.0429(4) Uani 1 1 d . . . . .
N1 N 0.45226(13) 0.3064(2) 0.57296(13) 0.0327(4) Uani 1 1 d . . . . .
C6 C 0.63723(15) 0.1905(2) 0.63075(15) 0.0312(4) Uani 1 1 d . . . . .
C1 C 0.68004(16) 0.2812(2) 0.56104(15) 0.0326(4) Uani 1 1 d . . . . .
C9 C 0.33326(15) 0.2989(3) 0.56026(15) 0.0333(4) Uani 1 1 d . . . . .
C7 C 0.51738(16) 0.1861(3) 0.61987(15) 0.0337(4) Uani 1 1 d . . . . .
C14 C 0.28874(17) 0.3687(3) 0.63314(17) 0.0397(5) Uani 1 1 d . . . . .
C5 C 0.71307(18) 0.1020(3) 0.71108(16) 0.0398(5) Uani 1 1 d . . . . .
H5 H 0.685654 0.040622 0.756405 0.048 Uiso 1 1 calc R U . . .
C2 C 0.79606(17) 0.2752(3) 0.57440(18) 0.0405(5) Uani 1 1 d . . . . .
H2 H 0.825165 0.330172 0.527867 0.049 Uiso 1 1 calc R U . . .
C4 C 0.82594(18) 0.1041(3) 0.72401(18) 0.0454(5) Uani 1 1 d . . . . .
H4 H 0.874468 0.048440 0.778964 0.054 Uiso 1 1 calc R U . . .
C3 C 0.86713(18) 0.1898(3) 0.65459(19) 0.0455(5) Uani 1 1 d . . . . .
H3 H 0.943484 0.189631 0.662317 0.055 Uiso 1 1 calc R U . . .
C10 C 0.26413(18) 0.2324(3) 0.47036(17) 0.0426(5) Uani 1 1 d . . . . .
H10 H 0.295242 0.186676 0.422331 0.051 Uiso 1 1 calc R U . . .
C13 C 0.17247(18) 0.3669(3) 0.61184(19) 0.0463(5) Uani 1 1 d . . . . .
H13 H 0.140595 0.411009 0.659755 0.056 Uiso 1 1 calc R U . . .
C8 C 0.4722(2) 0.0370(3) 0.6630(2) 0.0567(7) Uani 1 1 d . . . . .
H8A H 0.496037 0.042852 0.736223 0.085 Uiso 1 1 calc R U . . .
H8B H 0.499751 -0.064845 0.641370 0.085 Uiso 1 1 calc R U . . .
H8C H 0.392073 0.037875 0.639012 0.085 Uiso 1 1 calc R U . . .
C11 C 0.14943(19) 0.2334(3) 0.4515(2) 0.0517(6) Uani 1 1 d . . . . .
H11 H 0.103486 0.187990 0.391252 0.062 Uiso 1 1 calc R U . . .
C15 C 0.3620(2) 0.4468(4) 0.73024(19) 0.0572(7) Uani 1 1 d . . . . .
H15A H 0.439346 0.424578 0.734109 0.069 Uiso 1 1 calc R U . . .
H15B H 0.351426 0.567696 0.725549 0.069 Uiso 1 1 calc R U . . .
C12 C 0.10365(18) 0.3021(3) 0.5226(2) 0.0501(6) Uani 1 1 d . . . . .
H12 H 0.026528 0.304632 0.510240 0.060 Uiso 1 1 calc R U . . .
C16 C 0.3428(3) 0.3890(5) 0.8261(2) 0.0743(9) Uani 1 1 d . . . . .
H16A H 0.266244 0.408839 0.823429 0.111 Uiso 1 1 calc R U . . .
H16B H 0.390865 0.449753 0.882568 0.111 Uiso 1 1 calc R U . . .
H16C H 0.358645 0.270965 0.834843 0.111 Uiso 1 1 calc R U . . .

loop_
_atom_site_aniso_label
_atom_site_aniso_U_11
_atom_site_aniso_U_22
_atom_site_aniso_U_33
_atom_site_aniso_U_23
_atom_site_aniso_U_13
_atom_site_aniso_U_12
Cu1 0.02229(18) 0.0335(2) 0.0353(2) 0.00840(13) 0.00945(13) 0.00455(12)
O1 0.0392(8) 0.0474(9) 0.0493(9) 0.0206(7) 0.0240(7) 0.0169(7)
N1 0.0245(8) 0.0343(9) 0.0403(9) 0.0062(7) 0.0112(7) 0.0031(6)
C6 0.0277(9) 0.0304(9) 0.0359(10) 0.0035(8) 0.0102(8) 0.0044(7)
C1 0.0317(10) 0.0291(9) 0.0398(10) 0.0040(8) 0.0145(8) 0.0064(8)
C9 0.0255(9) 0.0351(10) 0.0398(10) 0.0052(8) 0.0103(8) -0.0007(8)
C7 0.0318(10) 0.0326(10) 0.0385(10) 0.0054(8) 0.0132(8) 0.0018(8)
C14 0.0326(10) 0.0459(12) 0.0420(11) 0.0006(9) 0.0133(9) -0.0056(9)
C5 0.0379(11) 0.0434(12) 0.0382(11) 0.0091(9) 0.0115(9) 0.0086(9)
C2 0.0324(10) 0.0393(11) 0.0554(13) 0.0083(10) 0.0217(10) 0.0062(9)
C4 0.0357(11) 0.0529(13) 0.0427(12) 0.0058(10) 0.0039(9) 0.0137(10)
C3 0.0276(10) 0.0484(13) 0.0593(14) 0.0007(11) 0.0110(9) 0.0072(9)
C10 0.0345(11) 0.0517(13) 0.0418(11) -0.0064(10) 0.0114(9) 0.0004(9)
C13 0.0329(11) 0.0590(14) 0.0523(13) -0.0023(11) 0.0205(10) -0.0023(10)
C8 0.0398(12) 0.0516(14) 0.0832(19) 0.0283(14) 0.0253(12) 0.0049(11)
C11 0.0338(11) 0.0623(15) 0.0518(14) -0.0065(12) 0.0012(10) -0.0062(11)
C15 0.0467(13) 0.0784(18) 0.0474(14) -0.0157(13) 0.0151(11) -0.0180(13)
C12 0.0258(10) 0.0610(15) 0.0622(15) 0.0030(12) 0.0110(10) -0.0016(10)
C16 0.0664(18) 0.105(3) 0.0489(15) -0.0062(16) 0.0130(13) -0.0092(18)

loop_
_atom_type_symbol
_atom_type_description
_atom_type_scat_dispersion_real
_atom_type_scat_dispersion_imag
_atom_type_scat_source
C C 0.0033 0.0016 'International Tables Vol C Tables 4.2.6.8 and 6.1.1.4'
H H 0.0000 0.0000 'International Tables Vol C Tables 4.2.6.8 and 6.1.1.4'
N N 0.0061 0.0033 'International Tables Vol C Tables 4.2.6.8 and 6.1.1.4'
O O 0.0106 0.0060 'International Tables Vol C Tables 4.2.6.8 and 6.1.1.4'
Cu Cu 0.3201 1.2651 'International Tables Vol C Tables 4.2.6.8 and 6.1.1.4'

loop_
_geom_angle_atom_site_label_1
_geom_angle_atom_site_label_2
_geom_angle_atom_site_label_3
_geom_angle
_geom_angle_site_symmetry_1
_geom_angle_site_symmetry_3
_geom_angle_publ_flag
O1 Cu1 O1 180.0 3_666 . ?
O1 Cu1 N1 90.96(7) 3_666 . ?
O1 Cu1 N1 89.05(7) . . ?
O1 Cu1 N1 89.05(7) 3_666 3_666 ?
O1 Cu1 N1 90.95(7) . 3_666 ?
N1 Cu1 N1 180.00(8) . 3_666 ?
C1 O1 Cu1 120.24(13) . . ?
C9 N1 Cu1 114.43(12) . . ?
C7 N1 Cu1 124.99(13) . . ?
C7 N1 C9 120.25(17) . . ?
C1 C6 C7 121.30(17) . . ?
C5 C6 C1 118.49(18) . . ?
C5 C6 C7 120.21(18) . . ?
O1 C1 C6 123.54(17) . . ?
O1 C1 C2 118.36(18) . . ?
C2 C1 C6 118.09(18) . . ?
C14 C9 N1 120.60(18) . . ?
C10 C9 N1 118.41(18) . . ?
C10 C9 C14 120.81(19) . . ?
N1 C7 C6 120.61(17) . . ?
N1 C7 C8 121.39(18) . . ?
C6 C7 C8 117.99(18) . . ?
C9 C14 C13 117.1(2) . . ?
C9 C14 C15 121.87(19) . . ?
C13 C14 C15 121.0(2) . . ?
C6 C5 H5 119.1 . . ?
C4 C5 C6 121.8(2) . . ?
C4 C5 H5 119.1 . . ?
C1 C2 H2 119.2 . . ?
C3 C2 C1 121.5(2) . . ?
C3 C2 H2 119.2 . . ?
C5 C4 H4 120.3 . . ?
C5 C4 C3 119.5(2) . . ?
C3 C4 H4 120.3 . . ?
C2 C3 C4 120.5(2) . . ?
C2 C3 H3 119.7 . . ?
C4 C3 H3 119.7 . . ?
C9 C10 H10 119.7 . . ?
C11 C10 C9 120.6(2) . . ?
C11 C10 H10 119.7 . . ?
C14 C13 H13 118.9 . . ?
C12 C13 C14 122.3(2) . . ?
C12 C13 H13 118.9 . . ?
C7 C8 H8A 109.5 . . ?
C7 C8 H8B 109.5 . . ?
C7 C8 H8C 109.5 . . ?
H8A C8 H8B 109.5 . . ?
H8A C8 H8C 109.5 . . ?
H8B C8 H8C 109.5 . . ?
C10 C11 H11 120.3 . . ?
C12 C11 C10 119.5(2) . . ?
C12 C11 H11 120.3 . . ?
C14 C15 H15A 108.2 . . ?
C14 C15 H15B 108.2 . . ?
H15A C15 H15B 107.4 . . ?
C16 C15 C14 116.2(2) . . ?
C16 C15 H15A 108.2 . . ?
C16 C15 H15B 108.2 . . ?
C13 C12 C11 119.7(2) . . ?
C13 C12 H12 120.2 . . ?
C11 C12 H12 120.2 . . ?
C15 C16 H16A 109.5 . . ?
C15 C16 H16B 109.5 . . ?
C15 C16 H16C 109.5 . . ?
H16A C16 H16B 109.5 . . ?
H16A C16 H16C 109.5 . . ?
H16B C16 H16C 109.5 . . ?

loop_
_geom_bond_atom_site_label_1
_geom_bond_atom_site_label_2
_geom_bond_distance
_geom_bond_site_symmetry_2
_geom_bond_publ_flag
Cu1 O1 1.8721(15) 3_666 ?
Cu1 O1 1.8722(15) . ?
Cu1 N1 2.0181(17) . ?
Cu1 N1 2.0182(17) 3_666 ?
O1 C1 1.313(2) . ?
N1 C9 1.449(2) . ?
N1 C7 1.299(3) . ?
C6 C1 1.420(3) . ?
C6 C7 1.463(3) . ?
C6 C5 1.414(3) . ?
C1 C2 1.410(3) . ?
C9 C14 1.392(3) . ?
C9 C10 1.387(3) . ?
C7 C8 1.506(3) . ?
C14 C13 1.398(3) . ?
C14 C15 1.511(3) . ?
C5 H5 0.9300 . ?
C5 C4 1.371(3) . ?
C2 H2 0.9300 . ?
C2 C3 1.374(3) . ?
C4 H4 0.9300 . ?
C4 C3 1.385(3) . ?
C3 H3 0.9300 . ?
C10 H10 0.9300 . ?
C10 C11 1.382(3) . ?
C13 H13 0.9300 . ?
C13 C12 1.374(3) . ?
C8 H8A 0.9600 . ?
C8 H8B 0.9600 . ?
C8 H8C 0.9600 . ?
C11 H11 0.9300 . ?
C11 C12 1.378(4) . ?
C15 H15A 0.9700 . ?
C15 H15B 0.9700 . ?
C15 C16 1.476(4) . ?
C12 H12 0.9300 . ?
C16 H16A 0.9600 . ?
C16 H16B 0.9600 . ?
C16 H16C 0.9600 . ?

loop_
_geom_torsion_atom_site_label_1
_geom_torsion_atom_site_label_2
_geom_torsion_atom_site_label_3
_geom_torsion_atom_site_label_4
_geom_torsion
_geom_torsion_site_symmetry_1
_geom_torsion_site_symmetry_2
_geom_torsion_site_symmetry_3
_geom_torsion_site_symmetry_4
_geom_torsion_publ_flag
Cu1 O1 C1 C6 42.2(3) . . . . ?
Cu1 O1 C1 C2 -139.35(17) . . . . ?
Cu1 N1 C9 C14 -95.7(2) . . . . ?
Cu1 N1 C9 C10 79.4(2) . . . . ?
Cu1 N1 C7 C6 5.4(3) . . . . ?
Cu1 N1 C7 C8 -173.60(18) . . . . ?
O1 C1 C2 C3 178.9(2) . . . . ?
N1 Cu1 O1 C1 133.47(16) 3_666 . . . ?
N1 Cu1 O1 C1 -46.53(16) . . . . ?
N1 C9 C14 C13 175.6(2) . . . . ?
N1 C9 C14 C15 -3.1(3) . . . . ?
N1 C9 C10 C11 -175.4(2) . . . . ?
C6 C1 C2 C3 -2.5(3) . . . . ?
C6 C5 C4 C3 -2.5(4) . . . . ?
C1 C6 C7 N1 -25.0(3) . . . . ?
C1 C6 C7 C8 154.0(2) . . . . ?
C1 C6 C5 C4 1.1(3) . . . . ?
C1 C2 C3 C4 1.2(4) . . . . ?
C9 N1 C7 C6 178.43(18) . . . . ?
C9 N1 C7 C8 -0.5(3) . . . . ?
C9 C14 C13 C12 -1.1(4) . . . . ?
C9 C14 C15 C16 -129.4(3) . . . . ?
C9 C10 C11 C12 0.4(4) . . . . ?
C7 N1 C9 C14 90.5(3) . . . . ?
C7 N1 C9 C10 -94.4(2) . . . . ?
C7 C6 C1 O1 0.5(3) . . . . ?
C7 C6 C1 C2 -177.93(19) . . . . ?
C7 C6 C5 C4 -179.6(2) . . . . ?
C14 C9 C10 C11 -0.3(4) . . . . ?
C14 C13 C12 C11 1.2(4) . . . . ?
C5 C6 C1 O1 179.8(2) . . . . ?
C5 C6 C1 C2 1.4(3) . . . . ?
C5 C6 C7 N1 155.7(2) . . . . ?
C5 C6 C7 C8 -25.3(3) . . . . ?
C5 C4 C3 C2 1.3(4) . . . . ?
C10 C9 C14 C13 0.6(3) . . . . ?
C10 C9 C14 C15 -178.1(2) . . . . ?
C10 C11 C12 C13 -0.8(4) . . . . ?
C13 C14 C15 C16 51.9(4) . . . . ?
C15 C14 C13 C12 177.6(3) . . . . ?
